data_1570996
loop_
_publ_author_name
'Scaccaglia, Mirco'
'Birbaumer, Michael P.'
'Pinelli, Silvana'
'Pelosi, Giorgio'
'Frei, Angelo'

_publ_section_title
;
 Discovery of antibacterial manganese(i) tricarbonyl complexes through
 combinatorial chemistry.
;
_journal_issue 11
_journal_name_full 'Chemical science'
_journal_page_first 3907
_journal_page_last 3919
_journal_paper_doi 10.1039/d3sc05326a
_journal_volume 15
_journal_year 2024
_chemical_formula_moiety 'C28 H31 Mn N5 O3, C F3 O3 S, 0.25(O)'
_chemical_formula_sum 'C29 H31 F3 Mn N5 O6.25 S'
_chemical_formula_weight 693.59
_space_group_crystal_system monoclinic
_space_group_IT_number 15
_space_group_name_Hall '-C 2yc'
_space_group_name_H-M_alt 'C 1 2/c 1'
_atom_sites_solution_hydrogens geom
_audit_creation_date 2023-07-07
_audit_creation_method
;
Olex2 1.5
(compiled 2023.03.06 svn.rbb2c1857 for OlexSys, GUI svn.r6748)
;
_audit_update_record
;
2023-07-07 deposited with the CCDC.	2024-01-24 downloaded from the CCDC.
;
_cell_angle_alpha 90
_cell_angle_beta 90.749(2)
_cell_angle_gamma 90
_cell_formula_units_Z 8
_cell_length_a 19.4782(9)
_cell_length_b 20.4781(8)
_cell_length_c 16.3369(7)
_cell_measurement_reflns_used 9940
_cell_measurement_temperature 200.00
_cell_measurement_theta_max 51.994
_cell_measurement_theta_min 5.735
_cell_volume 6515.8(5)
_computing_molecular_graphics 'Olex2 1.5 (Dolomanov et al., 2009)'
_computing_publication_material 'Olex2 1.5 (Dolomanov et al., 2009)'
_computing_structure_refinement 'XL  (Sheldrick, 2008)'
_diffrn_ambient_temperature 200.00
_diffrn_measured_fraction_theta_full 0.997
_diffrn_measured_fraction_theta_max 0.997
_diffrn_measurement_device_type 'Bruker D8 Venture'
_diffrn_radiation_type MoK\a
_diffrn_radiation_wavelength 0.71073
_diffrn_reflns_av_R_equivalents 0.0483
_diffrn_reflns_av_unetI/netI 0.0259
_diffrn_reflns_Laue_measured_fraction_full 0.997
_diffrn_reflns_Laue_measured_fraction_max 0.997
_diffrn_reflns_limit_h_max 24
_diffrn_reflns_limit_h_min -24
_diffrn_reflns_limit_k_max 25
_diffrn_reflns_limit_k_min -22
_diffrn_reflns_limit_l_max 20
_diffrn_reflns_limit_l_min -20
_diffrn_reflns_number 46124
_diffrn_reflns_point_group_measured_fraction_full 0.997
_diffrn_reflns_point_group_measured_fraction_max 0.997
_diffrn_reflns_theta_full 25.242
_diffrn_reflns_theta_max 26.021
_diffrn_reflns_theta_min 1.898
_exptl_absorpt_coefficient_mu 0.535
_exptl_crystal_colour reddish
_exptl_crystal_colour_modifier reddish
_exptl_crystal_density_diffrn 1.414
_exptl_crystal_description prism
_exptl_crystal_F_000 2864
_exptl_crystal_size_max 0.3
_exptl_crystal_size_mid 0.3
_exptl_crystal_size_min 0.2
_refine_diff_density_max 0.560
_refine_diff_density_min -0.526
_refine_diff_density_rms 0.059
_refine_ls_extinction_method none
_refine_ls_goodness_of_fit_ref 1.033
_refine_ls_hydrogen_treatment constr
_refine_ls_matrix_type full
_refine_ls_number_parameters 418
_refine_ls_number_reflns 6414
_refine_ls_number_restraints 0
_refine_ls_restrained_S_all 1.033
_refine_ls_R_factor_all 0.0484
_refine_ls_R_factor_gt 0.0424
_refine_ls_shift/su_max 0.002
_refine_ls_shift/su_mean 0.000
_refine_ls_structure_factor_coef Fsqd
_refine_ls_weighting_details 'w=1/[\s^2^(Fo^2^)+(0.0577P)^2^+10.4702P] where P=(Fo^2^+2Fc^2^)/3'
_refine_ls_weighting_scheme calc
_refine_ls_wR_factor_gt 0.1130
_refine_ls_wR_factor_ref 0.1180
_reflns_Friedel_coverage 0.000
_reflns_number_gt 5621
_reflns_number_total 6414
_reflns_threshold_expression 'I > 2\s(I)'
_cod_data_source_file d3sc05326a2.cif
_cod_data_source_block mn_d8
_cod_depositor_comments 'Adding full bibliography for 1570994--1570996.cif.'
_cod_database_code 1570996
_shelx_shelxl_version_number 2019/1
_shelx_space_group_comment
;
The symmetry employed for this shelxl refinement is uniquely defined
by the following loop, which should always be used as a source of
symmetry information in preference to the above space-group names.
They are only intended as comments.
;
_shelx_estimated_absorpt_t_max 0.900
_shelx_estimated_absorpt_t_min 0.856
_olex2_refinement_description
;
1. Fixed Uiso
 At 1.2 times of:
  All C(H) groups, All C(H,H) groups
 At 1.5 times of:
  All C(H,H,H) groups
2. Others
 Fixed Sof: O1(0.25)
3.a Secondary CH2 refined with riding coordinates:
 C00M(H00A,H00B), C00U(H00C,H00D), C00Z(H00G,H00I), C011(H01A,H01B), C014(H01F,
 H01G)
3.b Aromatic/amide H refined with riding coordinates:
 C00E(H00E), C00F(H00F), C00H(H00H), C00J(H00J), C00L(H00L), C00Q(H00Q),
 C00R(H00R), C00S(H00S), C00T(H00T), C00V(H00V), C00W(H00W), C00X(H00X)
3.c Idealised Me refined as rotating group:
 C012(H01C,H01D,H01E), C016(H01H,H01I,H01J), C017(H01K,H01L,H01M)
;
_olex2_submission_special_instructions 'No special instructions were received'

loop_
_space_group_symop_operation_xyz
'x, y, z'
'-x, y, -z+1/2'
'x+1/2, y+1/2, z'
'-x+1/2, y+1/2, -z+1/2'
'-x, -y, -z'
'x, -y, z-1/2'
'-x+1/2, -y+1/2, -z'
'x+1/2, -y+1/2, z-1/2'

loop_
_atom_site_label
_atom_site_type_symbol
_atom_site_fract_x
_atom_site_fract_y
_atom_site_fract_z
_atom_site_U_iso_or_equiv
_atom_site_adp_type
_atom_site_occupancy
_atom_site_site_symmetry_order
_atom_site_calc_flag
_atom_site_refinement_flags_posn
_atom_site_refinement_flags_adp
_atom_site_refinement_flags_occupancy
_atom_site_disorder_assembly
_atom_site_disorder_group
Mn01 Mn 0.74507(2) 0.50090(2) 0.54865(2) 0.02672(11) Uani 1 1 d . . . . .
S002 S 0.47190(4) 0.23701(3) 0.48685(5) 0.05279(19) Uani 1 1 d . . . . .
N003 N 0.76448(9) 0.56593(8) 0.45201(10) 0.0289(4) Uani 1 1 d . . . . .
O004 O 0.88355(8) 0.44527(9) 0.57799(11) 0.0463(4) Uani 1 1 d . . . . .
N005 N 0.77093(9) 0.58193(8) 0.62090(10) 0.0295(4) Uani 1 1 d . . . . .
O006 O 0.71828(10) 0.42601(9) 0.69864(11) 0.0507(5) Uani 1 1 d . . . . .
N007 N 0.65128(9) 0.54527(8) 0.53489(10) 0.0286(4) Uani 1 1 d . . . . .
O008 O 0.70794(10) 0.38137(9) 0.45737(13) 0.0606(6) Uani 1 1 d . . . . .
N009 N 0.86462(9) 0.52247(9) 0.39752(11) 0.0338(4) Uani 1 1 d . . . . .
O00A O 0.46659(11) 0.16846(9) 0.50346(13) 0.0587(5) Uani 1 1 d . . . . .
C00B C 0.71784(11) 0.61573(11) 0.45468(13) 0.0315(4) Uani 1 1 d . . . . .
F00C F 0.57431(11) 0.31336(11) 0.4593(2) 0.1136(10) Uani 1 1 d . . . . .
C00D C 0.83196(11) 0.46882(10) 0.56237(13) 0.0326(5) Uani 1 1 d . . . . .
C00E C 0.82983(11) 0.61606(10) 0.61263(13) 0.0327(4) Uani 1 1 d . . . . .
H00E H 0.861421 0.601721 0.572629 0.039 Uiso 1 1 calc R U . . .
C00F C 0.65417(11) 0.59928(10) 0.49528(13) 0.0318(4) Uani 1 1 d . . . . .
H00F H 0.615716 0.627766 0.492547 0.038 Uiso 1 1 calc R U . . .
N00G N 0.81691(12) 0.74594(10) 0.76583(13) 0.0467(5) Uani 1 1 d . . . . .
C00H C 0.84698(12) 0.67007(11) 0.65821(14) 0.0367(5) Uani 1 1 d . . . . .
H00H H 0.889241 0.691876 0.649061 0.044 Uiso 1 1 calc R U . . .
C00I C 0.82260(11) 0.57578(11) 0.40869(12) 0.0313(4) Uani 1 1 d . . . . .
C00J C 0.72797(11) 0.60445(10) 0.67898(13) 0.0324(4) Uani 1 1 d . . . . .
H00J H 0.686198 0.581497 0.686898 0.039 Uiso 1 1 calc R U . . .
C00K C 0.80192(13) 0.69334(10) 0.71872(13) 0.0370(5) Uani 1 1 d . . . . .
C00L C 0.74054(12) 0.65797(11) 0.72704(14) 0.0367(5) Uani 1 1 d . . . . .
H00L H 0.707687 0.671264 0.766157 0.044 Uiso 1 1 calc R U . . .
C00M C 0.83238(11) 0.46656(11) 0.35434(13) 0.0360(5) Uani 1 1 d . . . . .
H00A H 0.831065 0.475319 0.294740 0.043 Uiso 1 1 calc R U . . .
H00B H 0.784544 0.461228 0.372976 0.043 Uiso 1 1 calc R U . . .
C00N C 0.72178(11) 0.42921(11) 0.49014(15) 0.0372(5) Uani 1 1 d . . . . .
C00O C 0.72608(11) 0.45583(10) 0.64004(14) 0.0335(5) Uani 1 1 d . . . . .
C00P C 0.58811(10) 0.52820(10) 0.57374(12) 0.0294(4) Uani 1 1 d . . . . .
C00Q C 0.56699(11) 0.46356(11) 0.57444(13) 0.0326(4) Uani 1 1 d . . . . .
H00Q H 0.594736 0.430886 0.550190 0.039 Uiso 1 1 calc R U . . .
C00R C 0.72935(12) 0.67708(12) 0.42323(15) 0.0400(5) Uani 1 1 d . . . . .
H00R H 0.695472 0.710351 0.426058 0.048 Uiso 1 1 calc R U . . .
C00S C 0.48648(12) 0.55786(12) 0.64619(13) 0.0374(5) Uani 1 1 d . . . . .
H00S H 0.458908 0.590469 0.670877 0.045 Uiso 1 1 calc R U . . .
C00T C 0.54775(11) 0.57573(11) 0.61036(13) 0.0345(5) Uani 1 1 d . . . . .
H00T H 0.562085 0.620073 0.610795 0.041 Uiso 1 1 calc R U . . .
C00U C 0.87205(12) 0.40445(12) 0.37076(15) 0.0394(5) Uani 1 1 d . . . . .
H00C H 0.849578 0.367453 0.342062 0.047 Uiso 1 1 calc R U . . .
H00D H 0.872564 0.394952 0.430186 0.047 Uiso 1 1 calc R U . . .
C00V C 0.83821(12) 0.63831(12) 0.37868(15) 0.0407(5) Uani 1 1 d . . . . .
H00V H 0.880711 0.645780 0.352388 0.049 Uiso 1 1 calc R U . . .
C00W C 0.50556(12) 0.44650(12) 0.61040(14) 0.0366(5) Uani 1 1 d . . . . .
H00W H 0.491291 0.402138 0.610165 0.044 Uiso 1 1 calc R U . . .
C00X C 0.79245(13) 0.68843(12) 0.38718(16) 0.0452(6) Uani 1 1 d . . . . .
H00X H 0.803797 0.730956 0.368466 0.054 Uiso 1 1 calc R U . . .
C00Y C 0.46449(11) 0.49353(12) 0.64685(13) 0.0361(5) Uani 1 1 d . . . . .
C00Z C 0.94508(12) 0.41221(13) 0.34090(16) 0.0454(6) Uani 1 1 d . . . . .
H00G H 0.944851 0.416904 0.280582 0.054 Uiso 1 1 calc R U . . .
H00I H 0.972234 0.372908 0.355396 0.054 Uiso 1 1 calc R U . . .
O010 O 0.44261(18) 0.25917(14) 0.4125(2) 0.1270(15) Uani 1 1 d . . . . .
C011 C 0.93497(12) 0.53370(13) 0.36820(16) 0.0428(6) Uani 1 1 d . . . . .
H01A H 0.956239 0.570289 0.398964 0.051 Uiso 1 1 calc R U . . .
H01B H 0.933489 0.545599 0.309472 0.051 Uiso 1 1 calc R U . . .
C012 C 0.39838(13) 0.47543(15) 0.68817(16) 0.0481(6) Uani 1 1 d . . . . .
H01C H 0.401311 0.487254 0.746235 0.072 Uiso 1 1 calc R U . . .
H01D H 0.390735 0.428302 0.683012 0.072 Uiso 1 1 calc R U . . .
H01E H 0.360139 0.498975 0.662103 0.072 Uiso 1 1 calc R U . . .
O013 O 0.45450(17) 0.27883(12) 0.5535(2) 0.1111(12) Uani 1 1 d . . . . .
C014 C 0.97759(12) 0.47222(13) 0.38017(17) 0.0467(6) Uani 1 1 d . . . . .
H01F H 0.983950 0.464176 0.439538 0.056 Uiso 1 1 calc R U . . .
H01G H 1.023521 0.479198 0.356455 0.056 Uiso 1 1 calc R U . . .
F015 F 0.59550(15) 0.23663(15) 0.5428(3) 0.1580(17) Uani 1 1 d . . . . .
C016 C 0.77122(18) 0.76478(13) 0.83181(18) 0.0583(7) Uani 1 1 d . . . . .
H01H H 0.726916 0.778626 0.808601 0.087 Uiso 1 1 calc R U . . .
H01I H 0.791771 0.800943 0.862857 0.087 Uiso 1 1 calc R U . . .
H01J H 0.764289 0.727444 0.868298 0.087 Uiso 1 1 calc R U . . .
C017 C 0.88242(18) 0.77926(14) 0.7589(2) 0.0643(8) Uani 1 1 d . . . . .
H01K H 0.919199 0.750905 0.779749 0.097 Uiso 1 1 calc R U . . .
H01L H 0.881512 0.819717 0.790873 0.097 Uiso 1 1 calc R U . . .
H01M H 0.890732 0.789629 0.701281 0.097 Uiso 1 1 calc R U . . .
F018 F 0.5880(2) 0.21579(17) 0.4215(3) 0.196(2) Uani 1 1 d . . . . .
C019 C 0.56116(18) 0.25177(17) 0.4767(3) 0.0762(10) Uani 1 1 d . . . . .
O1 O 0.5746(6) 0.7182(6) 0.7587(5) 0.095(4) Uani 0.25 1 d . . P . .

loop_
_atom_site_aniso_label
_atom_site_aniso_U_11
_atom_site_aniso_U_22
_atom_site_aniso_U_33
_atom_site_aniso_U_23
_atom_site_aniso_U_13
_atom_site_aniso_U_12
Mn01 0.02596(18) 0.02189(17) 0.03232(18) 0.00111(11) 0.00038(12) -0.00210(11)
S002 0.0430(4) 0.0354(3) 0.0797(5) 0.0120(3) -0.0097(3) -0.0075(3)
N003 0.0287(9) 0.0273(9) 0.0307(9) 0.0009(7) -0.0027(7) -0.0036(7)
O004 0.0322(9) 0.0495(10) 0.0569(10) -0.0007(8) -0.0067(7) 0.0071(8)
N005 0.0313(9) 0.0256(9) 0.0314(9) 0.0032(7) -0.0038(7) -0.0014(7)
O006 0.0588(11) 0.0403(10) 0.0535(10) 0.0174(8) 0.0170(9) 0.0079(8)
N007 0.0274(9) 0.0277(9) 0.0305(8) -0.0011(7) -0.0018(7) -0.0013(7)
O008 0.0555(12) 0.0452(11) 0.0815(14) -0.0290(10) 0.0186(10) -0.0192(9)
N009 0.0264(9) 0.0356(10) 0.0395(10) -0.0040(8) 0.0023(7) -0.0079(7)
O00A 0.0634(13) 0.0358(10) 0.0765(13) 0.0127(9) -0.0099(10) -0.0102(9)
C00B 0.0313(11) 0.0324(11) 0.0308(10) 0.0037(8) -0.0048(8) -0.0028(9)
F00C 0.0653(13) 0.0703(14) 0.205(3) 0.0425(16) -0.0003(15) -0.0288(11)
C00D 0.0351(12) 0.0280(10) 0.0347(11) -0.0004(9) 0.0012(9) -0.0047(9)
C00E 0.0339(11) 0.0300(10) 0.0343(11) 0.0040(8) -0.0038(8) -0.0024(9)
C00F 0.0301(10) 0.0313(11) 0.0339(10) 0.0011(9) -0.0042(8) 0.0021(8)
N00G 0.0669(14) 0.0261(10) 0.0467(12) -0.0027(8) -0.0088(10) -0.0038(9)
C00H 0.0401(12) 0.0292(11) 0.0405(12) 0.0062(9) -0.0086(9) -0.0070(9)
C00I 0.0306(10) 0.0339(11) 0.0294(10) 0.0019(8) -0.0050(8) -0.0078(9)
C00J 0.0334(11) 0.0297(11) 0.0339(11) 0.0038(8) -0.0025(9) 0.0004(9)
C00K 0.0528(14) 0.0237(10) 0.0341(11) 0.0038(9) -0.0115(10) 0.0020(10)
C00L 0.0443(13) 0.0322(11) 0.0336(11) 0.0015(9) -0.0025(9) 0.0060(9)
C00M 0.0307(11) 0.0430(13) 0.0342(11) -0.0082(9) 0.0007(9) -0.0086(9)
C00N 0.0309(11) 0.0337(12) 0.0474(13) -0.0040(10) 0.0082(9) -0.0053(9)
C00O 0.0326(11) 0.0236(10) 0.0445(12) 0.0010(9) 0.0054(9) 0.0022(8)
C00P 0.0261(10) 0.0341(11) 0.0278(10) 0.0011(8) -0.0031(8) -0.0008(8)
C00Q 0.0294(10) 0.0331(11) 0.0353(11) -0.0015(9) -0.0015(8) -0.0011(9)
C00R 0.0393(12) 0.0347(12) 0.0457(13) 0.0108(10) -0.0073(10) -0.0001(10)
C00S 0.0347(11) 0.0460(13) 0.0316(10) -0.0015(9) 0.0008(9) 0.0057(10)
C00T 0.0361(11) 0.0333(11) 0.0342(11) 0.0006(9) -0.0007(9) 0.0014(9)
C00U 0.0398(12) 0.0394(12) 0.0391(12) -0.0119(10) 0.0013(10) -0.0069(10)
C00V 0.0369(12) 0.0422(13) 0.0429(12) 0.0121(10) -0.0013(10) -0.0092(10)
C00W 0.0346(11) 0.0381(12) 0.0371(11) 0.0011(9) -0.0038(9) -0.0071(9)
C00X 0.0457(14) 0.0357(12) 0.0541(14) 0.0173(11) -0.0049(11) -0.0079(11)
C00Y 0.0278(11) 0.0528(14) 0.0276(10) 0.0013(9) -0.0033(8) -0.0028(9)
C00Z 0.0358(12) 0.0505(14) 0.0499(14) -0.0131(11) 0.0024(10) 0.0006(11)
O010 0.143(3) 0.0732(17) 0.162(3) 0.0602(19) -0.104(2) -0.0553(18)
C011 0.0303(11) 0.0475(14) 0.0509(14) -0.0053(11) 0.0055(10) -0.0118(10)
C012 0.0342(12) 0.0680(17) 0.0421(13) -0.0029(12) 0.0048(10) -0.0096(12)
O013 0.123(2) 0.0543(15) 0.158(3) -0.0111(17) 0.070(2) 0.0021(15)
C014 0.0286(12) 0.0520(15) 0.0594(15) -0.0120(12) 0.0009(11) -0.0035(11)
F015 0.0857(18) 0.119(2) 0.267(4) 0.068(3) -0.096(2) -0.0221(16)
C016 0.087(2) 0.0345(13) 0.0528(16) -0.0114(12) -0.0035(15) 0.0030(14)
C017 0.084(2) 0.0410(15) 0.0676(19) -0.0092(13) -0.0115(16) -0.0197(15)
F018 0.181(4) 0.122(3) 0.289(5) -0.027(3) 0.172(4) -0.005(2)
C019 0.0508(18) 0.0516(18) 0.126(3) 0.005(2) 0.011(2) -0.0017(14)
O1 0.117(9) 0.131(9) 0.039(4) -0.008(5) 0.003(5) 0.066(7)

loop_
_atom_type_symbol
_atom_type_description
_atom_type_scat_dispersion_real
_atom_type_scat_dispersion_imag
_atom_type_scat_source
C C 0.0033 0.0016 'International Tables Vol C Tables 4.2.6.8 and 6.1.1.4'
H H 0.0000 0.0000 'International Tables Vol C Tables 4.2.6.8 and 6.1.1.4'
F F 0.0171 0.0103 'International Tables Vol C Tables 4.2.6.8 and 6.1.1.4'
Mn Mn 0.3368 0.7283 'International Tables Vol C Tables 4.2.6.8 and 6.1.1.4'
N N 0.0061 0.0033 'International Tables Vol C Tables 4.2.6.8 and 6.1.1.4'
O O 0.0106 0.0060 'International Tables Vol C Tables 4.2.6.8 and 6.1.1.4'
S S 0.1246 0.1234 'International Tables Vol C Tables 4.2.6.8 and 6.1.1.4'

loop_
_geom_angle_atom_site_label_1
_geom_angle_atom_site_label_2
_geom_angle_atom_site_label_3
_geom_angle
_geom_angle_site_symmetry_1
_geom_angle_site_symmetry_3
_geom_angle_publ_flag
N005 Mn01 N003 82.95(7) . . ?
N007 Mn01 N003 78.80(7) . . ?
N007 Mn01 N005 85.30(7) . . ?
C00D Mn01 N003 98.31(8) . . ?
C00D Mn01 N005 90.01(8) . . ?
C00D Mn01 N007 174.75(8) . . ?
C00N Mn01 N003 99.42(9) . . ?
C00N Mn01 N005 177.62(9) . . ?
C00N Mn01 N007 94.87(9) . . ?
C00N Mn01 C00D 89.91(10) . . ?
C00O Mn01 N003 171.61(8) . . ?
C00O Mn01 N005 89.39(8) . . ?
C00O Mn01 N007 97.23(8) . . ?
C00O Mn01 C00D 85.06(10) . . ?
C00O Mn01 C00N 88.23(10) . . ?
O00A S002 C019 104.93(15) . . ?
O010 S002 O00A 116.66(15) . . ?
O010 S002 O013 111.5(2) . . ?
O010 S002 C019 104.5(2) . . ?
O013 S002 O00A 115.08(16) . . ?
O013 S002 C019 102.2(2) . . ?
C00B N003 Mn01 108.80(13) . . ?
C00I N003 Mn01 130.12(14) . . ?
C00I N003 C00B 117.70(18) . . ?
C00E N005 Mn01 123.48(15) . . ?
C00E N005 C00J 115.28(18) . . ?
C00J N005 Mn01 121.23(14) . . ?
C00F N007 Mn01 113.10(14) . . ?
C00F N007 C00P 118.47(18) . . ?
C00P N007 Mn01 127.70(13) . . ?
C00I N009 C00M 115.27(17) . . ?
C00I N009 C011 118.37(19) . . ?
C011 N009 C00M 110.85(18) . . ?
N003 C00B C00F 114.40(18) . . ?
N003 C00B C00R 123.9(2) . . ?
C00R C00B C00F 121.7(2) . . ?
O004 C00D Mn01 172.7(2) . . ?
N005 C00E H00E 117.8 . . ?
N005 C00E C00H 124.3(2) . . ?
C00H C00E H00E 117.8 . . ?
N007 C00F C00B 118.25(19) . . ?
N007 C00F H00F 120.9 . . ?
C00B C00F H00F 120.9 . . ?
C00K N00G C016 120.1(2) . . ?
C00K N00G C017 120.8(2) . . ?
C017 N00G C016 118.6(2) . . ?
C00E C00H H00H 119.9 . . ?
C00E C00H C00K 120.2(2) . . ?
C00K C00H H00H 119.9 . . ?
N003 C00I N009 116.87(18) . . ?
N003 C00I C00V 120.2(2) . . ?
N009 C00I C00V 123.0(2) . . ?
N005 C00J H00J 117.7 . . ?
N005 C00J C00L 124.6(2) . . ?
C00L C00J H00J 117.7 . . ?
N00G C00K C00H 122.3(2) . . ?
N00G C00K C00L 122.2(2) . . ?
C00L C00K C00H 115.5(2) . . ?
C00J C00L C00K 120.2(2) . . ?
C00J C00L H00L 119.9 . . ?
C00K C00L H00L 119.9 . . ?
N009 C00M H00A 109.5 . . ?
N009 C00M H00B 109.5 . . ?
N009 C00M C00U 110.71(18) . . ?
H00A C00M H00B 108.1 . . ?
C00U C00M H00A 109.5 . . ?
C00U C00M H00B 109.5 . . ?
O008 C00N Mn01 175.6(2) . . ?
O006 C00O Mn01 175.7(2) . . ?
C00Q C00P N007 119.52(19) . . ?
C00Q C00P C00T 119.67(19) . . ?
C00T C00P N007 120.81(19) . . ?
C00P C00Q H00Q 119.9 . . ?
C00W C00Q C00P 120.2(2) . . ?
C00W C00Q H00Q 119.9 . . ?
C00B C00R H00R 121.3 . . ?
C00B C00R C00X 117.4(2) . . ?
C00X C00R H00R 121.3 . . ?
C00T C00S H00S 119.2 . . ?
C00T C00S C00Y 121.5(2) . . ?
C00Y C00S H00S 119.2 . . ?
C00P C00T H00T 120.3 . . ?
C00S C00T C00P 119.4(2) . . ?
C00S C00T H00T 120.3 . . ?
C00M C00U H00C 109.8 . . ?
C00M C00U H00D 109.8 . . ?
C00M C00U C00Z 109.5(2) . . ?
H00C C00U H00D 108.2 . . ?
C00Z C00U H00C 109.8 . . ?
C00Z C00U H00D 109.8 . . ?
C00I C00V H00V 119.9 . . ?
C00X C00V C00I 120.3(2) . . ?
C00X C00V H00V 119.9 . . ?
C00Q C00W H00W 119.6 . . ?
C00Q C00W C00Y 120.8(2) . . ?
C00Y C00W H00W 119.6 . . ?
C00R C00X H00X 120.0 . . ?
C00V C00X C00R 119.9(2) . . ?
C00V C00X H00X 120.0 . . ?
C00S C00Y C00W 118.4(2) . . ?
C00S C00Y C012 120.2(2) . . ?
C00W C00Y C012 121.4(2) . . ?
C00U C00Z H00G 109.7 . . ?
C00U C00Z H00I 109.7 . . ?
C00U C00Z C014 109.6(2) . . ?
H00G C00Z H00I 108.2 . . ?
C014 C00Z H00G 109.7 . . ?
C014 C00Z H00I 109.7 . . ?
N009 C011 H01A 109.7 . . ?
N009 C011 H01B 109.7 . . ?
N009 C011 C014 109.7(2) . . ?
H01A C011 H01B 108.2 . . ?
C014 C011 H01A 109.7 . . ?
C014 C011 H01B 109.7 . . ?
C00Y C012 H01C 109.5 . . ?
C00Y C012 H01D 109.5 . . ?
C00Y C012 H01E 109.5 . . ?
H01C C012 H01D 109.5 . . ?
H01C C012 H01E 109.5 . . ?
H01D C012 H01E 109.5 . . ?
C00Z C014 H01F 109.0 . . ?
C00Z C014 H01G 109.0 . . ?
C011 C014 C00Z 113.1(2) . . ?
C011 C014 H01F 109.0 . . ?
C011 C014 H01G 109.0 . . ?
H01F C014 H01G 107.8 . . ?
N00G C016 H01H 109.5 . . ?
N00G C016 H01I 109.5 . . ?
N00G C016 H01J 109.5 . . ?
H01H C016 H01I 109.5 . . ?
H01H C016 H01J 109.5 . . ?
H01I C016 H01J 109.5 . . ?
N00G C017 H01K 109.5 . . ?
N00G C017 H01L 109.5 . . ?
N00G C017 H01M 109.5 . . ?
H01K C017 H01L 109.5 . . ?
H01K C017 H01M 109.5 . . ?
H01L C017 H01M 109.5 . . ?
F00C C019 S002 112.1(2) . . ?
F015 C019 S002 112.1(3) . . ?
F015 C019 F00C 107.9(3) . . ?
F018 C019 S002 112.1(3) . . ?
F018 C019 F00C 108.4(4) . . ?
F018 C019 F015 103.7(4) . . ?

loop_
_geom_bond_atom_site_label_1
_geom_bond_atom_site_label_2
_geom_bond_distance
_geom_bond_site_symmetry_2
_geom_bond_publ_flag
Mn01 N003 2.1035(17) . ?
Mn01 N005 2.0939(17) . ?
Mn01 N007 2.0500(17) . ?
Mn01 C00D 1.827(2) . ?
Mn01 C00N 1.807(2) . ?
Mn01 C00O 1.798(2) . ?
S002 O00A 1.4336(19) . ?
S002 O010 1.411(3) . ?
S002 O013 1.430(3) . ?
S002 C019 1.775(3) . ?
N003 C00B 1.367(3) . ?
N003 C00I 1.358(3) . ?
O004 C00D 1.141(3) . ?
N005 C00E 1.352(3) . ?
N005 C00J 1.354(3) . ?
O006 C00O 1.147(3) . ?
N007 C00F 1.283(3) . ?
N007 C00P 1.435(3) . ?
O008 C00N 1.147(3) . ?
N009 C00I 1.378(3) . ?
N009 C00M 1.480(3) . ?
N009 C011 1.475(3) . ?
C00B C00F 1.454(3) . ?
C00B C00R 1.377(3) . ?
F00C C019 1.319(4) . ?
C00E H00E 0.9500 . ?
C00E C00H 1.372(3) . ?
C00F H00F 0.9500 . ?
N00G C00K 1.353(3) . ?
N00G C016 1.459(4) . ?
N00G C017 1.453(4) . ?
C00H H00H 0.9500 . ?
C00H C00K 1.413(3) . ?
C00I C00V 1.406(3) . ?
C00J H00J 0.9500 . ?
C00J C00L 1.368(3) . ?
C00K C00L 1.406(3) . ?
C00L H00L 0.9500 . ?
C00M H00A 0.9900 . ?
C00M H00B 0.9900 . ?
C00M C00U 1.510(3) . ?
C00P C00Q 1.386(3) . ?
C00P C00T 1.391(3) . ?
C00Q H00Q 0.9500 . ?
C00Q C00W 1.385(3) . ?
C00R H00R 0.9500 . ?
C00R C00X 1.389(4) . ?
C00S H00S 0.9500 . ?
C00S C00T 1.385(3) . ?
C00S C00Y 1.385(3) . ?
C00T H00T 0.9500 . ?
C00U H00C 0.9900 . ?
C00U H00D 0.9900 . ?
C00U C00Z 1.518(3) . ?
C00V H00V 0.9500 . ?
C00V C00X 1.368(4) . ?
C00W H00W 0.9500 . ?
C00W C00Y 1.391(3) . ?
C00X H00X 0.9500 . ?
C00Y C012 1.508(3) . ?
C00Z H00G 0.9900 . ?
C00Z H00I 0.9900 . ?
C00Z C014 1.521(3) . ?
C011 H01A 0.9900 . ?
C011 H01B 0.9900 . ?
C011 C014 1.519(4) . ?
C012 H01C 0.9800 . ?
C012 H01D 0.9800 . ?
C012 H01E 0.9800 . ?
C014 H01F 0.9900 . ?
C014 H01G 0.9900 . ?
F015 C019 1.299(5) . ?
C016 H01H 0.9800 . ?
C016 H01I 0.9800 . ?
C016 H01J 0.9800 . ?
C017 H01K 0.9800 . ?
C017 H01L 0.9800 . ?
C017 H01M 0.9800 . ?
F018 C019 1.282(5) . ?

loop_
_geom_torsion_atom_site_label_1
_geom_torsion_atom_site_label_2
_geom_torsion_atom_site_label_3
_geom_torsion_atom_site_label_4
_geom_torsion
_geom_torsion_site_symmetry_1
_geom_torsion_site_symmetry_2
_geom_torsion_site_symmetry_3
_geom_torsion_site_symmetry_4
_geom_torsion_publ_flag
Mn01 N003 C00B C00F -24.4(2) . . . . ?
Mn01 N003 C00B C00R 154.58(19) . . . . ?
Mn01 N003 C00I N009 31.7(3) . . . . ?
Mn01 N003 C00I C00V -147.30(17) . . . . ?
Mn01 N005 C00E C00H 178.56(16) . . . . ?
Mn01 N005 C00J C00L -178.29(16) . . . . ?
Mn01 N007 C00F C00B 10.2(2) . . . . ?
Mn01 N007 C00P C00Q -48.0(2) . . . . ?
Mn01 N007 C00P C00T 132.31(18) . . . . ?
N003 C00B C00F N007 10.5(3) . . . . ?
N003 C00B C00R C00X -0.3(3) . . . . ?
N003 C00I C00V C00X -5.2(3) . . . . ?
N005 C00E C00H C00K 0.2(3) . . . . ?
N005 C00J C00L C00K -0.8(3) . . . . ?
N007 C00P C00Q C00W -178.84(19) . . . . ?
N007 C00P C00T C00S 178.94(19) . . . . ?
N009 C00I C00V C00X 175.9(2) . . . . ?
N009 C00M C00U C00Z -60.1(2) . . . . ?
N009 C011 C014 C00Z 54.4(3) . . . . ?
O00A S002 C019 F00C 178.6(3) . . . . ?
O00A S002 C019 F015 -59.8(3) . . . . ?
O00A S002 C019 F018 56.4(4) . . . . ?
C00B N003 C00I N009 -171.63(18) . . . . ?
C00B N003 C00I C00V 9.4(3) . . . . ?
C00B C00R C00X C00V 4.8(4) . . . . ?
C00E N005 C00J C00L 0.5(3) . . . . ?
C00E C00H C00K N00G 179.2(2) . . . . ?
C00E C00H C00K C00L -0.5(3) . . . . ?
C00F N007 C00P C00Q 142.6(2) . . . . ?
C00F N007 C00P C00T -37.2(3) . . . . ?
C00F C00B C00R C00X 178.6(2) . . . . ?
N00G C00K C00L C00J -179.0(2) . . . . ?
C00H C00K C00L C00J 0.7(3) . . . . ?
C00I N003 C00B C00F 174.23(18) . . . . ?
C00I N003 C00B C00R -6.8(3) . . . . ?
C00I N009 C00M C00U -160.22(18) . . . . ?
C00I N009 C011 C014 166.0(2) . . . . ?
C00I C00V C00X C00R -2.1(4) . . . . ?
C00J N005 C00E C00H -0.2(3) . . . . ?
C00M N009 C00I N003 59.4(2) . . . . ?
C00M N009 C00I C00V -121.7(2) . . . . ?
C00M N009 C011 C014 -57.6(3) . . . . ?
C00M C00U C00Z C014 55.1(3) . . . . ?
C00P N007 C00F C00B -178.80(18) . . . . ?
C00P C00Q C00W C00Y -0.6(3) . . . . ?
C00Q C00P C00T C00S -0.8(3) . . . . ?
C00Q C00W C00Y C00S 0.1(3) . . . . ?
C00Q C00W C00Y C012 -178.4(2) . . . . ?
C00R C00B C00F N007 -168.6(2) . . . . ?
C00T C00P C00Q C00W 0.9(3) . . . . ?
C00T C00S C00Y C00W 0.0(3) . . . . ?
C00T C00S C00Y C012 178.5(2) . . . . ?
C00U C00Z C014 C011 -53.5(3) . . . . ?
C00Y C00S C00T C00P 0.4(3) . . . . ?
O010 S002 C019 F00C 55.3(4) . . . . ?
O010 S002 C019 F015 176.9(3) . . . . ?
O010 S002 C019 F018 -66.9(4) . . . . ?
C011 N009 C00I N003 -166.01(19) . . . . ?
C011 N009 C00I C00V 12.9(3) . . . . ?
C011 N009 C00M C00U 61.9(2) . . . . ?
O013 S002 C019 F00C -61.0(4) . . . . ?
O013 S002 C019 F015 60.6(3) . . . . ?
O013 S002 C019 F018 176.8(4) . . . . ?
C016 N00G C00K C00H -175.1(2) . . . . ?
C016 N00G C00K C00L 4.6(3) . . . . ?
C017 N00G C00K C00H -3.1(3) . . . . ?
C017 N00G C00K C00L 176.6(2) . . . . ?
